data_1541686
loop_
_publ_author_name
'Fettouhi, M.'
'Wazeer, M.I.M.'
'Ahmad, S.'
'Isab, A.A.'

_publ_section_title
;
 X-ray structure and (77)Se, (31)P and (13)C MAS NMR of the dinuclear
 complex 1,2-bis(selenourea)-1kappaSe,2kappaSe
 -1,2-bis(trimethylphosphine)digold(I) chloride
;
_journal_name_full Polyhedron
_journal_page_first 1
_journal_page_last 4
_journal_volume 23
_journal_year 2004
_chemical_formula_sum 'C8 H26 Au2 Cl2 N4 P2 Se2'
_chemical_name_systematic '((C Se (N H2)2)2 ((C H3)3 P)2 Au2) Cl2'
_space_group_IT_number 114
_symmetry_space_group_name_Hall 'P -4 2n'
_symmetry_space_group_name_H-M 'P -4 21 c'
_cell_angle_alpha 90
_cell_angle_beta 90
_cell_angle_gamma 90
_cell_formula_units_Z 4
_cell_length_a 10.7588
_cell_length_b 10.7588
_cell_length_c 18.6845
_cell_volume 2162.764
_citation_journal_id_ASTM PLYHDE
_cod_data_source_file Fettouhi_PLYHDE_2004_498.cif
_cod_data_source_block C8H26Au2Cl2N4P2Se2
_cod_database_code 1541686

loop_
_symmetry_equiv_pos_as_xyz
x,y,z
y,-x,-z
-x,-y,z
-y,x,-z
x+1/2,-y+1/2,-z+1/2
-y+1/2,-x+1/2,z+1/2
-x+1/2,y+1/2,-z+1/2
y+1/2,x+1/2,z+1/2

loop_
_atom_site_label
_atom_site_type_symbol
_atom_site_fract_x
_atom_site_fract_y
_atom_site_fract_z
_atom_site_occupancy
_atom_site_U_iso_or_equiv
H6 H-1 0.2698 0.8856 0.7345 1 0.0
H13 H+1 0.8156 0.66 0.9128 1 0.0
Cl1 Cl-1 0.5 0 0.07704 1 0.0
C4 C+4 0.2457 0.7156 0.8576 1 0.0
Au1 Au+1 0.96786 0.86249 0.882016 1 0.0
Cl2 Cl-1 0.5 0.5 0.8983 1 0.0
H1 H-1 0.0084 0.7211 0.7173 1 0.0
H12 H+1 0.6911 0.6012 0.9214 1 0.0
H8 H-1 0.2094 0.6506 0.886 1 0.0
P1 P-3 1.12528 0.79752 0.81076 1 0.0
C2 C+4 0.0757 0.6867 0.7446 1 0.0
H4 H-1 0.2327 0.9813 0.7941 1 0.0
H2 H-1 0.0483 0.612 0.7679 1 0.0
N2 N-3 0.7382 0.6656 0.9239 1 0.0
C3 C+4 0.2018 0.92 0.7613 1 0.0
H9 H-1 0.2896 0.7722 0.8882 1 0.0
H10 H+1 0.5274 0.7134 0.9589 1 0.0
Se1 Se-2 0.78759 0.91832 0.95406 1 0.0
C1 C+4 0.692 0.7727 0.9449 1 0.0
H11 H+1 0.5414 0.848 0.9755 1 0.0
H7 H-1 0.3025 0.68 0.8237 1 0.0
N1 N-3 0.5732 0.7787 0.9617 1 0.0
H3 H-1 0.1438 0.6677 0.7132 1 0.0
H5 H-1 0.1436 0.9579 0.7291 1 0.0
